data_1512134
loop_
_publ_author_name
'Udachin, Konstantin A.'
'Alavi, Saman'
'Ripmeester, John A.'

_publ_section_title
;
 Water--Halogen Interactions in Chlorine and Bromine Clathrate Hydrates:
 An Example of Multidirectional Halogen Bonding
;
_journal_issue 27
_journal_name_full 'The Journal of Physical Chemistry C'
_journal_page_first 14176
_journal_paper_doi 10.1021/jp402399r
_journal_volume 117
_journal_year 2013
_chemical_formula_sum 'Br6.06 Cl8.31 H92 O46'
_chemical_formula_weight 1607.58
_chemical_name_common 'chlorine bromine hydrate'
_chemical_name_systematic
; 
 ? 
;
_space_group_IT_number 223
_symmetry_cell_setting cubic
_symmetry_space_group_name_Hall '-P 4n 2 3'
_symmetry_space_group_name_H-M 'P m -3 n'
_atom_sites_solution_hydrogens geom
_atom_sites_solution_primary direct
_atom_sites_solution_secondary difmap
_audit_creation_method SHELXL-97
_cell_angle_alpha 90.00
_cell_angle_beta 90.00
_cell_angle_gamma 90.00
_cell_formula_units_Z 1
_cell_length_a 11.9619(4)
_cell_length_b 11.9619(4)
_cell_length_c 11.9619(4)
_cell_measurement_temperature 100.01(1)
_cell_volume 1711.59(10)
_computing_cell_refinement 'SAINT (Bruker, 2003)'
_computing_data_collection 'SMART (Bruker 2003)'
_computing_data_reduction 'SAINT (Bruker, 2003)'
_computing_molecular_graphics 'ATOMS V.5.0'
_computing_publication_material 'SHELXL-97 (Sheldrick, 1997)'
_computing_structure_refinement 'SHELXL-97 (Sheldrick, 1997)'
_computing_structure_solution 'SHELXS-97 (Sheldrick, 1990)'
_diffrn_ambient_temperature 100.01(1)
_diffrn_measured_fraction_theta_full 1.000
_diffrn_measured_fraction_theta_max 1.000
_diffrn_measurement_device_type 'Bruker Smart 1000 CCD'
_diffrn_measurement_method '\w scans'
_diffrn_radiation_monochromator graphite
_diffrn_radiation_source 'fine-focus sealed tube'
_diffrn_radiation_type MoK\a
_diffrn_radiation_wavelength 0.71070
_diffrn_reflns_av_R_equivalents 0.0424
_diffrn_reflns_av_sigmaI/netI 0.0106
_diffrn_reflns_limit_h_max 16
_diffrn_reflns_limit_h_min -17
_diffrn_reflns_limit_k_max 17
_diffrn_reflns_limit_k_min -15
_diffrn_reflns_limit_l_max 16
_diffrn_reflns_limit_l_min -17
_diffrn_reflns_number 19633
_diffrn_reflns_theta_full 30.51
_diffrn_reflns_theta_max 30.51
_diffrn_reflns_theta_min 2.41
_diffrn_standards_number 0
_exptl_absorpt_coefficient_mu 3.960
_exptl_absorpt_correction_T_max 0.3378
_exptl_absorpt_correction_T_min 0.2688
_exptl_absorpt_correction_type multi-scan
_exptl_absorpt_process_details SADABS
_exptl_crystal_colour colourless
_exptl_crystal_density_diffrn 1.560
_exptl_crystal_density_method 'not measured'
_exptl_crystal_description block
_exptl_crystal_F_000 813
_exptl_crystal_size_max 0.45
_exptl_crystal_size_mid 0.40
_exptl_crystal_size_min 0.35
_refine_diff_density_max 0.146
_refine_diff_density_min -0.144
_refine_diff_density_rms 0.031
_refine_ls_extinction_method none
_refine_ls_goodness_of_fit_ref 1.127
_refine_ls_hydrogen_treatment mixed
_refine_ls_matrix_type full
_refine_ls_number_parameters 100
_refine_ls_number_reflns 500
_refine_ls_number_restraints 27
_refine_ls_restrained_S_all 1.172
_refine_ls_R_factor_all 0.0418
_refine_ls_R_factor_gt 0.0256
_refine_ls_shift/su_max 0.000
_refine_ls_shift/su_mean 0.000
_refine_ls_structure_factor_coef Fsqd
_refine_ls_weighting_details 'calc w=1/[\s^2^(Fo^2^)+(0.0448P)^2^+0.1777P] where P=(Fo^2^+2Fc^2^)/3'
_refine_ls_weighting_scheme calc
_refine_ls_wR_factor_gt 0.0684
_refine_ls_wR_factor_ref 0.0808
_reflns_number_gt 384
_reflns_number_total 500
_reflns_threshold_expression >2sigma(I)
_cod_data_source_file jp402399r_si_002.cif
_cod_data_source_block ku201
_cod_original_sg_symbol_H-M Pm-3n
_cod_original_formula_sum 'H92 Br6.06 Cl8.31 O46'
_cod_database_code 1512134

loop_
_symmetry_equiv_pos_as_xyz
'x, y, z'
'-x, -y, z'
'-x, y, -z'
'x, -y, -z'
'z, x, y'
'z, -x, -y'
'-z, -x, y'
'-z, x, -y'
'y, z, x'
'-y, z, -x'
'y, -z, -x'
'-y, -z, x'
'y+1/2, x+1/2, -z+1/2'
'-y+1/2, -x+1/2, -z+1/2'
'y+1/2, -x+1/2, z+1/2'
'-y+1/2, x+1/2, z+1/2'
'x+1/2, z+1/2, -y+1/2'
'-x+1/2, z+1/2, y+1/2'
'-x+1/2, -z+1/2, -y+1/2'
'x+1/2, -z+1/2, y+1/2'
'z+1/2, y+1/2, -x+1/2'
'z+1/2, -y+1/2, x+1/2'
'-z+1/2, y+1/2, x+1/2'
'-z+1/2, -y+1/2, -x+1/2'
'-x, -y, -z'
'x, y, -z'
'x, -y, z'
'-x, y, z'
'-z, -x, -y'
'-z, x, y'
'z, x, -y'
'z, -x, y'
'-y, -z, -x'
'y, -z, x'
'-y, z, x'
'y, z, -x'
'-y-1/2, -x-1/2, z-1/2'
'y-1/2, x-1/2, z-1/2'
'-y-1/2, x-1/2, -z-1/2'
'y-1/2, -x-1/2, -z-1/2'
'-x-1/2, -z-1/2, y-1/2'
'x-1/2, -z-1/2, -y-1/2'
'x-1/2, z-1/2, y-1/2'
'-x-1/2, z-1/2, -y-1/2'
'-z-1/2, -y-1/2, x-1/2'
'-z-1/2, y-1/2, -x-1/2'
'z-1/2, -y-1/2, -x-1/2'
'z-1/2, y-1/2, x-1/2'

loop_
_atom_site_label
_atom_site_type_symbol
_atom_site_fract_x
_atom_site_fract_y
_atom_site_fract_z
_atom_site_U_iso_or_equiv
_atom_site_adp_type
_atom_site_occupancy
_atom_site_symmetry_multiplicity
_atom_site_calc_flag
_atom_site_refinement_flags
_atom_site_disorder_assembly
_atom_site_disorder_group
O1 O 0.5000 0.2500 0.0000 0.0289(10) Uani 0.849(18) 8 d SPD . .
O1A O 0.5000 0.218(3) 0.036(3) 0.0289(10) Uani 0.038(4) 2 d SP . .
H1 H 0.5000 0.289(2) 0.0632(19) 0.031(8) Uiso 0.50 2 d SPD . .
O2 O 0.18396(6) 0.18396(6) 0.18396(6) 0.0326(4) Uani 0.935(4) 3 d SPD . .
O2A O 0.208(2) 0.247(3) 0.145(2) 0.0326(4) Uani 0.0218(13) 1 d P . .
H2A H 0.2281(9) 0.2281(9) 0.2281(9) 0.044(11) Uiso 0.50 3 d SPD . .
H2B H 0.162(2) 0.1210(19) 0.222(2) 0.061(8) Uiso 0.50 1 d PD . .
O3 O 0.5000 0.3825(2) 0.19363(14) 0.0321(4) Uani 0.895(9) 2 d SPD . .
O3A O 0.5000 0.3491(16) 0.1930(15) 0.0321(4) Uani 0.105(9) 2 d SP . .
H3A H 0.4415(19) 0.360(2) 0.233(2) 0.070(9) Uiso 0.50 1 d PD . .
H3B H 0.5000 0.4592(17) 0.193(3) 0.061(12) Uiso 0.50 2 d SPD . .
H3C H 0.5000 0.347(3) 0.124(2) 0.075(13) Uiso 0.50 2 d SPD . .
Cl1 Cl 0.492(2) 0.4522(10) 0.4004(9) 0.016(3) Uani 0.0247(4) 1 d PDU A -3
Cl2 Cl 0.5377(16) 0.5709(12) 0.490(2) 0.046(5) Uani 0.0247(4) 1 d PDU A -3
Cl1A Cl 0.7518(6) 0.4235(4) 0.0405(4) 0.0339(17) Uani 0.0619(5) 1 d PDU B -2
Cl2A Cl 0.7732(7) 0.4903(13) -0.0984(5) 0.031(2) Uani 0.0619(5) 1 d PD B -2
Br1 Br 0.6769(3) 0.4641(3) 0.0527(3) 0.0374(7) Uani 0.0631(5) 1 d PD B -1
Br2 Br 0.8100(4) 0.5305(5) -0.0604(4) 0.060(2) Uani 0.0631(5) 1 d PD B -1

loop_
_atom_site_aniso_label
_atom_site_aniso_U_11
_atom_site_aniso_U_22
_atom_site_aniso_U_33
_atom_site_aniso_U_23
_atom_site_aniso_U_13
_atom_site_aniso_U_12
O1 0.0271(10) 0.033(2) 0.0271(10) 0.000 0.000 0.000
O1A 0.0271(10) 0.033(2) 0.0271(10) 0.000 0.000 0.000
O2 0.0326(4) 0.0326(4) 0.0326(4) -0.0001(3) -0.0001(3) -0.0001(3)
O2A 0.0326(4) 0.0326(4) 0.0326(4) -0.0001(3) -0.0001(3) -0.0001(3)
O3 0.0301(5) 0.0322(10) 0.0340(5) 0.0013(6) 0.000 0.000
O3A 0.0301(5) 0.0322(10) 0.0340(5) 0.0013(6) 0.000 0.000
Cl1 0.010(8) 0.019(3) 0.020(4) 0.006(3) -0.001(5) 0.008(5)
Cl2 0.042(6) 0.051(8) 0.045(10) -0.002(9) -0.024(8) 0.000(6)
Cl1A 0.024(2) 0.032(3) 0.046(3) -0.009(2) -0.021(3) -0.001(3)
Cl2A 0.041(3) 0.009(6) 0.044(3) 0.012(3) 0.013(2) 0.002(3)
Br1 0.0338(14) 0.0436(12) 0.0348(10) -0.0085(7) 0.0029(9) 0.0106(8)
Br2 0.0349(14) 0.086(5) 0.059(2) 0.039(3) -0.0123(15) -0.033(2)

loop_
_atom_type_symbol
_atom_type_description
_atom_type_scat_dispersion_real
_atom_type_scat_dispersion_imag
_atom_type_scat_source
O O 0.0106 0.0060 'International Tables Vol C Tables 4.2.6.8 and 6.1.1.4'
H H 0.0000 0.0000 'International Tables Vol C Tables 4.2.6.8 and 6.1.1.4'
Cl Cl 0.1484 0.1585 'International Tables Vol C Tables 4.2.6.8 and 6.1.1.4'
Br Br -0.2901 2.4595 'International Tables Vol C Tables 4.2.6.8 and 6.1.1.4'

loop_
_geom_angle_atom_site_label_1
_geom_angle_atom_site_label_2
_geom_angle_atom_site_label_3
_geom_angle
_geom_angle_site_symmetry_1
_geom_angle_site_symmetry_3
O1A O1 O1A 116(4) 26 22_554
O1A O1 O1A 116(4) 26 45_665
O1A O1 O1A 97(8) 22_554 45_665
O1A O1 O1A 97(8) 26 .
O1A O1 O1A 116(4) 22_554 .
O1A O1 O1A 116(4) 45_665 .
O1 O1A O1A 42(4) . 26
O1 O1A O1A 32(2) . 22_554
O1A O1A O1A 64(2) 26 22_554
O1 O1A O1A 32(2) . 45_665
O1A O1A O1A 64(2) 26 45_665
O1A O1A O1A 52(5) 22_554 45_665
O2A O2 O2A 108.3(18) . 9
O2A O2 O2A 108.3(18) . 5
O2A O2 O2A 108.3(18) 9 5
O2 O2A O2A 35.9(9) . 9
O2 O2A O2A 35.9(9) . 5
O2A O2A O2A 60.000(3) 9 5

loop_
_geom_bond_atom_site_label_1
_geom_bond_atom_site_label_2
_geom_bond_distance
_geom_bond_site_symmetry_2
O1 O1A 0.57(4) 26
O1 O1A 0.57(4) 22_554
O1 O1A 0.57(4) 45_665
O1 O1A 0.57(4) .
O1A O1A 0.86(8) 26
O1A O1A 0.98(7) 22_554
O1A O1A 0.98(7) 45_665
O2 O2A 0.93(3) .
O2 O2A 0.93(3) 9
O2 O2A 0.93(3) 5
O2A O2A 1.51(5) 9
O2A O2A 1.51(5) 5
Cl1 Cl2 1.865(18) .
Cl1A Cl2A 1.861(9) .
Br1 Br2 2.235(4) .
